data_7118696
loop_
_publ_author_name
'Andjaba, John M.'
'Tye, Jesse W.'
'Yu, Pony'
'Pappas, Iraklis'
'Bradley, Christopher A.'

_publ_section_title
;
 Cp*Co(IPr): synthesis and reactivity of an unsaturated Co(i) complex.
;
_journal_issue 12
_journal_name_full 'Chemical communications (Cambridge, England)'
_journal_page_first 2469
_journal_page_last 2472
_journal_paper_doi 10.1039/c5cc06756a
_journal_volume 52
_journal_year 2016
_chemical_absolute_configuration unk
_chemical_formula_moiety 'C38 H51 Co N2 O'
_chemical_formula_sum 'C38 H51 Co N2 O'
_chemical_formula_weight 610.78
_chemical_name_systematic
;
 ?
;
_space_group_crystal_system orthorhombic
_space_group_IT_number 41
_space_group_name_Hall 'A 2 -2ab'
_space_group_name_H-M_alt 'A e a 2'
_symmetry_Int_Tables_number 41
_symmetry_space_group_name_Hall 'A 2 -2ab'
_symmetry_space_group_name_H-M 'A e a 2'
_audit_creation_date 2015-07-30
_audit_creation_method
;
Olex2 1.2
(compiled 2015.01.26 svn.r3151 for OlexSys, GUI svn.r4998)
;
_audit_update_record
;
2015-07-31 deposited with the CCDC.
2015-10-26 downloaded from the CCDC.
;
_cell_angle_alpha 90
_cell_angle_beta 90
_cell_angle_gamma 90
_cell_formula_units_Z 8
_cell_length_a 23.5831(6)
_cell_length_b 17.9998(5)
_cell_length_c 16.1483(4)
_cell_measurement_reflns_used 9941
_cell_measurement_temperature 100(2)
_cell_measurement_theta_max 66.74
_cell_measurement_theta_min 4.13
_cell_volume 6854.8(3)
_computing_cell_refinement 'Bruker SAINT'
_computing_data_reduction 'Bruker SAINT'
_computing_molecular_graphics 'Olex2 (Dolomanov et al., 2009)'
_computing_publication_material 'Olex2 (Dolomanov et al., 2009)'
_computing_structure_refinement 'olex2.refine (Bourhis et al., 2015)'
_computing_structure_solution 'SIR 92 (Giacavazzo, 1993)'
_diffrn_ambient_temperature 100.0
_diffrn_measured_fraction_theta_full 0.8804
_diffrn_measured_fraction_theta_max 0.8804
_diffrn_radiation_type 'Cu K\a'
_diffrn_radiation_wavelength 1.54178
_diffrn_reflns_av_R_equivalents 0.0933
_diffrn_reflns_av_unetI/netI 0.1020
_diffrn_reflns_limit_h_max 26
_diffrn_reflns_limit_h_min -28
_diffrn_reflns_limit_k_max 21
_diffrn_reflns_limit_k_min -16
_diffrn_reflns_limit_l_max 18
_diffrn_reflns_limit_l_min -18
_diffrn_reflns_number 19214
_diffrn_reflns_theta_full 66.7338
_diffrn_reflns_theta_max 66.73
_diffrn_reflns_theta_min 3.75
_exptl_absorpt_coefficient_mu 4.143
_exptl_absorpt_correction_T_max 0.7528
_exptl_absorpt_correction_T_min 0.4838
_exptl_absorpt_correction_type multi-scan
_exptl_absorpt_process_details 'SADABS V2008/1 (Bruker AXS)'
_exptl_crystal_colour orange
_exptl_crystal_colour_primary orange
_exptl_crystal_density_diffrn 1.1836
_exptl_crystal_description shard
_exptl_crystal_F_000 2611.2600
_exptl_crystal_size_max 0.147
_exptl_crystal_size_mid 0.121
_exptl_crystal_size_min 0.095
_refine_diff_density_max 0.3840
_refine_diff_density_min -0.6016
_refine_diff_density_rms 0.0910
_refine_ls_abs_structure_details 'Flack, H. D. (1983). Acta Cryst. A39, 876-881.'
_refine_ls_abs_structure_Flack -0.004(5)
_refine_ls_d_res_high 0.8391
_refine_ls_d_res_low 11.7916
_refine_ls_goodness_of_fit_ref 0.9884
_refine_ls_hydrogen_treatment constr
_refine_ls_matrix_type full
_refine_ls_number_constraints 76
_refine_ls_number_parameters 403
_refine_ls_number_reflns 5364
_refine_ls_number_restraints 0
_refine_ls_restrained_S_all 0.9884
_refine_ls_R_factor_all 0.0664
_refine_ls_R_factor_gt 0.0565
_refine_ls_shift/su_max 0.1465
_refine_ls_shift/su_mean 0.0107
_refine_ls_structure_factor_coef Fsqd
_refine_ls_weighting_details 'w=1/[\s^2^(Fo^2^)+(0.0946P)^2^] where P=(Fo^2^+2Fc^2^)/3'
_refine_ls_weighting_scheme calc
_refine_ls_wR_factor_gt 0.1357
_refine_ls_wR_factor_ref 0.1448
_reflns_Friedel_coverage 0.762
_reflns_limit_h_max 28
_reflns_limit_h_min -28
_reflns_limit_k_max 21
_reflns_limit_k_min -21
_reflns_limit_l_max 18
_reflns_limit_l_min -18
_reflns_number_gt 4632
_reflns_number_total 5364
_reflns_threshold_expression I>=2u(I)
_cod_data_source_file c5cc06756a2.cif
_cod_data_source_block cb1
_cod_depositor_comments
;

2018-01-25
Z value and formula fixed to values more according to usual
chemical conventions.                 miguel
;
_cod_original_sg_symbol_Hall ' A 2 -2ab'
_cod_original_formula_moiety '0.5(C38 H51 Co N2 O)'
_cod_original_formula_sum 'C19 H25.5 Co0.5 N O0.5'
_cod_original_formula_units_Z 16
_cod_original_formula_weight 305.39
_cod_database_code 7118696
_olex2_refinement_description
;
1. Fixed Uiso
 At 1.2 times of:
  All C(H) groups
 At 1.5 times of:
  All C(H,H,H) groups
2.a Ternary CH refined with riding coordinates and stretchable bonds:
 C11(H11), C14(H14), C23(H23), C26(H26)
2.b Me refined as rotating group with stretchable bonds:
 C12(H12a,H12b,H12c), C13(H13a,H13b,H13c), C15(H15a,H15b,H15c), C16(H16a,H16b,
 H16c), C24(H24a,H24b,H24c), C25(H25a,H25b,H25c), C27(H27a,H27b,H27c), C28(H28a,
 H28b,H28c), C34(H34a,H34b,H34c), C35(H35a,H35b,H35c), C36(H36a,H36b,H36c),
 C37(H37a,H37b,H37c), C38(H38a,H38b,H38c)
2.c Aromatic/amide H refined with riding coordinates and stretchable bonds:
 C3(H3), C4(H4), C7(H7), C8(H8), C9(H9), C19(H19), C20(H20), C21(H21)
;
_olex2_submission_special_instructions 'No special instructions were received'

loop_
_space_group_symop_id
_space_group_symop_operation_xyz
1 x,y,z
2 -x,-y,z
3 -x+1/2,y+1/2,z
4 x+1/2,-y+1/2,z
5 x,y+1/2,z+1/2
6 -x,-y+1/2,z+1/2
7 -x+1/2,y+1,z+1/2
8 x+1/2,-y+1,z+1/2

loop_
_atom_site_label
_atom_site_type_symbol
_atom_site_fract_x
_atom_site_fract_y
_atom_site_fract_z
_atom_site_U_iso_or_equiv
_atom_site_adp_type
_atom_site_occupancy
_atom_site_refinement_flags_posn
C1 C 0.69932(13) 0.8261(2) 0.4535(3) 0.0239(9) Uani 1.000000 .
C2 C 0.65917(14) 0.72292(19) 0.5421(3) 0.0157(7) Uani 1.000000 .
C3 C 0.71428(14) 0.6633(2) 0.6378(2) 0.0194(8) Uani 1.000000 .
H3 H 0.7423(15) 0.6324(16) 0.6605(12) 0.0233(9) Uiso 1.000000 GR
C4 C 0.67884(14) 0.7077(2) 0.6800(3) 0.0213(8) Uani 1.000000 .
H4 H 0.67735(17) 0.7143(4) 0.742(4) 0.0256(10) Uiso 1.000000 GR
C5 C 0.72772(15) 0.6274(2) 0.4903(3) 0.0196(8) Uani 1.000000 .
C6 C 0.77968(14) 0.6497(2) 0.4574(3) 0.0223(9) Uani 1.000000 .
C7 C 0.80302(17) 0.6056(2) 0.3937(3) 0.0283(9) Uani 1.000000 .
H7 H 0.838(2) 0.6194(9) 0.3691(15) 0.0339(11) Uiso 1.000000 GR
C8 C 0.77560(17) 0.5429(2) 0.3670(3) 0.0312(10) Uani 1.000000 .
H8 H 0.7924(10) 0.5129(18) 0.320(3) 0.0374(12) Uiso 1.000000 GR
C9 C 0.72603(17) 0.5200(2) 0.4025(3) 0.0295(9) Uani 1.000000 .
H9 H 0.7060(10) 0.470(3) 0.3810(11) 0.0353(11) Uiso 1.000000 GR
C10 C 0.70086(14) 0.5611(2) 0.4672(3) 0.0233(9) Uani 1.000000 .
C11 C 0.81320(16) 0.7148(2) 0.4910(3) 0.0248(9) Uani 1.000000 .
H11 H 0.7900(15) 0.7432(19) 0.5173(17) 0.0298(11) Uiso 1.000000 GR
C12 C 0.85756(15) 0.6870(3) 0.5531(3) 0.0336(10) Uani 1.000000 .
H12a H 0.8817(8) 0.7342(16) 0.5772(9) 0.0504(16) Uiso 1.000000 GR
H12b H 0.8362(7) 0.6585(10) 0.6043(17) 0.0504(16) Uiso 1.000000 GR
H12c H 0.8864(10) 0.6483(13) 0.5221(11) 0.0504(16) Uiso 1.000000 GR
C13 C 0.8413(2) 0.7613(3) 0.4226(3) 0.0380(13) Uani 1.000000 .
H13a H 0.8635(8) 0.8048(17) 0.4491(10) 0.0571(19) Uiso 1.000000 GR
H13b H 0.8689(10) 0.7281(12) 0.3891(13) 0.0571(19) Uiso 1.000000 GR
H13c H 0.8104(12) 0.7822(8) 0.3834(15) 0.0571(19) Uiso 1.000000 GR
C14 C 0.64811(16) 0.5318(2) 0.5106(3) 0.0280(10) Uani 1.000000 .
H14 H 0.6260(13) 0.572(2) 0.5260(10) 0.0335(12) Uiso 1.000000 GR
C15 C 0.61147(18) 0.4805(2) 0.4573(4) 0.0404(12) Uani 1.000000 .
H15a H 0.5756(13) 0.4626(7) 0.4922(13) 0.0607(18) Uiso 1.000000 GR
H15b H 0.5975(5) 0.5098(11) 0.404(2) 0.0607(18) Uiso 1.000000 GR
H15c H 0.6357(9) 0.4334(17) 0.4389(8) 0.0607(18) Uiso 1.000000 GR
C16 C 0.66451(19) 0.4896(3) 0.5896(3) 0.0390(11) Uani 1.000000 .
H16a H 0.6299(13) 0.4709(8) 0.6171(11) 0.0585(17) Uiso 1.000000 GR
H16b H 0.6893(10) 0.4473(16) 0.5751(6) 0.0585(17) Uiso 1.000000 GR
H16c H 0.6849(8) 0.5234(13) 0.6275(15) 0.0585(17) Uiso 1.000000 GR
C17 C 0.59758(14) 0.7881(2) 0.6459(3) 0.0194(8) Uani 1.000000 .
C18 C 0.60509(15) 0.8652(2) 0.6532(3) 0.0234(8) Uani 1.000000 .
C19 C 0.55909(17) 0.9074(3) 0.6808(3) 0.0322(10) Uani 1.000000 .
H19 H 0.5621(3) 0.955(3) 0.6835(4) 0.0386(12) Uiso 1.000000 GR
C20 C 0.50820(17) 0.8732(3) 0.7041(3) 0.0344(11) Uani 1.000000 .
H20 H 0.4803(19) 0.8999(18) 0.7224(13) 0.0412(13) Uiso 1.000000 GR
C21 C 0.50237(16) 0.7977(3) 0.6980(3) 0.0302(10) Uani 1.000000 .
H21 H 0.465(2) 0.7733(13) 0.7161(10) 0.0363(12) Uiso 1.000000 GR
C22 C 0.54661(15) 0.7533(2) 0.6674(3) 0.0222(8) Uani 1.000000 .
C23 C 0.66119(15) 0.9039(2) 0.6364(3) 0.0249(9) Uani 1.000000 .
H23 H 0.6862(14) 0.8684(19) 0.6108(14) 0.0298(10) Uiso 1.000000 GR
C24 C 0.68840(18) 0.9284(3) 0.7184(3) 0.0366(11) Uani 1.000000 .
H24a H 0.6919(2) 0.8855(15) 0.7552(14) 0.0549(16) Uiso 1.000000 GR
H24b H 0.7260(14) 0.9490(8) 0.7076(5) 0.0549(16) Uiso 1.000000 GR
H24c H 0.6646(9) 0.9661(14) 0.7446(10) 0.0549(16) Uiso 1.000000 GR
C25 C 0.65521(18) 0.9695(2) 0.5776(3) 0.0333(10) Uani 1.000000 .
H25a H 0.6952(13) 0.9941(9) 0.5682(5) 0.0499(15) Uiso 1.000000 GR
H25b H 0.6390(6) 0.9509(7) 0.5205(19) 0.0499(15) Uiso 1.000000 GR
H25c H 0.6273(9) 1.0089(13) 0.6034(9) 0.0499(15) Uiso 1.000000 GR
C26 C 0.53930(15) 0.6693(2) 0.6627(3) 0.0232(8) Uani 1.000000 .
H26 H 0.5654(15) 0.6504(11) 0.622(2) 0.0278(10) Uiso 1.000000 GR
C27 C 0.55337(17) 0.6325(3) 0.7462(3) 0.0327(10) Uani 1.000000 .
H27a H 0.5484(2) 0.5794(19) 0.7417(3) 0.0491(15) Uiso 1.000000 GR
H27b H 0.5922(14) 0.6433(5) 0.7610(6) 0.0491(15) Uiso 1.000000 GR
H27c H 0.5283(9) 0.6516(7) 0.7884(16) 0.0491(15) Uiso 1.000000 GR
C28 C 0.47906(15) 0.6458(2) 0.6373(3) 0.0290(9) Uani 1.000000 .
H28a H 0.47692(18) 0.5948(19) 0.6354(3) 0.0435(14) Uiso 1.000000 GR
H28b H 0.4534(10) 0.6636(7) 0.6753(14) 0.0435(14) Uiso 1.000000 GR
H28c H 0.4708(4) 0.6650(7) 0.5858(19) 0.0435(14) Uiso 1.000000 GR
C29 C 0.55384(14) 0.7937(2) 0.4097(3) 0.0211(8) Uani 1.000000 .
C30 C 0.59066(14) 0.8392(2) 0.3642(3) 0.0210(8) Uani 1.000000 .
C31 C 0.62796(16) 0.7918(2) 0.3157(3) 0.0240(9) Uani 1.000000 .
C32 C 0.61330(15) 0.7166(2) 0.3324(3) 0.0198(8) Uani 1.000000 .
C33 C 0.56870(14) 0.7179(2) 0.3916(3) 0.0205(8) Uani 1.000000 .
C34 C 0.50594(15) 0.8191(3) 0.4654(3) 0.0297(10) Uani 1.000000 .
H34a H 0.4886(7) 0.7792(14) 0.4875(9) 0.0445(15) Uiso 1.000000 GR
H34b H 0.5200(5) 0.8477(11) 0.5061(15) 0.0445(15) Uiso 1.000000 GR
H34c H 0.4808(9) 0.8454(10) 0.4355(11) 0.0445(15) Uiso 1.000000 GR
C35 C 0.58908(17) 0.9220(2) 0.3589(3) 0.0320(11) Uani 1.000000 .
H35a H 0.6089(9) 0.9332(6) 0.3355(12) 0.0480(16) Uiso 1.000000 GR
H35b H 0.5654(11) 0.9322(6) 0.3441(8) 0.0480(16) Uiso 1.000000 GR
H35c H 0.5922(2) 0.9357(7) 0.3948(17) 0.0480(16) Uiso 1.000000 GR
C36 C 0.67153(15) 0.8181(3) 0.2554(3) 0.0289(10) Uani 1.000000 .
H36a H 0.67271(17) 0.8593(18) 0.2560(3) 0.0434(15) Uiso 1.000000 GR
H36b H 0.6997(12) 0.8028(7) 0.2670(5) 0.0434(15) Uiso 1.000000 GR
H36c H 0.6639(3) 0.8052(6) 0.2131(18) 0.0434(15) Uiso 1.000000 GR
C37 C 0.63828(15) 0.6500(3) 0.2902(3) 0.0277(9) Uani 1.000000 .
H37a H 0.6635(10) 0.6633(6) 0.2587(13) 0.0416(14) Uiso 1.000000 GR
H37b H 0.6514(6) 0.6218(12) 0.3249(14) 0.0416(14) Uiso 1.000000 GR
H37c H 0.6136(10) 0.6285(9) 0.2639(11) 0.0416(14) Uiso 1.000000 GR
C38 C 0.53584(15) 0.6518(3) 0.4229(3) 0.0299(11) Uani 1.000000 .
H38a H 0.5101(9) 0.6669(6) 0.4598(14) 0.0449(16) Uiso 1.000000 GR
H38b H 0.5184(7) 0.6296(9) 0.3805(15) 0.0449(16) Uiso 1.000000 GR
H38c H 0.5596(8) 0.6198(12) 0.4470(9) 0.0449(16) Uiso 1.000000 GR
N1 N 0.70177(11) 0.67155(16) 0.5547(2) 0.0175(7) Uani 1.000000 .
N2 N 0.64474(11) 0.74256(18) 0.6221(2) 0.0165(7) Uani 1.000000 .
Co1 Co 0.640977(18) 0.77221(3) 0.44099(4) 0.01623(18) Uani 1.000000 .
O1 O 0.73873(10) 0.86522(15) 0.4600(2) 0.0339(8) Uani 1.000000 .

loop_
_atom_site_aniso_label
_atom_site_aniso_U_11
_atom_site_aniso_U_22
_atom_site_aniso_U_33
_atom_site_aniso_U_12
_atom_site_aniso_U_13
_atom_site_aniso_U_23
C1 0.0169(16) 0.0215(18) 0.033(3) 0.0014(13) -0.0032(17) 0.0049(18)
C2 0.0099(15) 0.0150(17) 0.022(2) -0.0021(11) -0.0004(14) 0.0005(14)
C3 0.0165(15) 0.0236(19) 0.018(2) 0.0019(14) -0.0043(15) 0.0011(15)
C4 0.0178(17) 0.025(2) 0.022(3) -0.0012(14) -0.0021(15) 0.0020(16)
C5 0.0200(16) 0.0199(19) 0.019(2) 0.0056(13) -0.0050(15) 0.0013(15)
C6 0.0179(16) 0.0218(18) 0.027(3) 0.0074(12) -0.0041(15) 0.0022(17)
C7 0.0260(19) 0.033(2) 0.026(3) 0.0102(16) 0.0051(17) 0.0033(17)
C8 0.037(2) 0.031(2) 0.026(3) 0.0172(17) -0.0036(18) -0.0070(19)
C9 0.031(2) 0.023(2) 0.034(3) 0.0114(16) -0.0088(18) -0.0044(18)
C10 0.0199(17) 0.0206(19) 0.029(3) 0.0072(14) -0.0068(14) 0.0016(15)
C11 0.0204(18) 0.024(2) 0.030(3) 0.0031(15) 0.0086(17) -0.0003(17)
C12 0.0201(18) 0.037(3) 0.043(3) -0.0051(15) -0.0013(17) -0.000(2)
C13 0.039(2) 0.027(2) 0.048(4) -0.0000(17) 0.023(2) 0.0023(19)
C14 0.0225(18) 0.022(2) 0.040(3) 0.0040(15) -0.0054(16) -0.0011(18)
C15 0.034(2) 0.023(2) 0.064(4) -0.0078(16) -0.010(2) 0.001(2)
C16 0.034(2) 0.034(3) 0.049(3) -0.0047(18) 0.002(2) 0.007(2)
C17 0.0136(16) 0.0243(19) 0.020(2) 0.0029(13) 0.0007(14) -0.0010(15)
C18 0.0206(17) 0.024(2) 0.025(3) 0.0011(14) 0.0020(15) -0.0035(16)
C19 0.030(2) 0.024(2) 0.043(3) 0.0024(16) 0.0092(19) -0.0040(18)
C20 0.025(2) 0.036(3) 0.043(3) 0.0128(17) 0.0125(19) -0.004(2)
C21 0.0185(17) 0.035(2) 0.037(3) 0.0037(16) 0.0094(17) 0.0026(19)
C22 0.0160(18) 0.027(2) 0.024(2) 0.0009(14) -0.0011(14) -0.0020(17)
C23 0.0236(18) 0.022(2) 0.029(3) -0.0012(15) 0.0036(17) -0.0045(17)
C24 0.032(2) 0.035(3) 0.042(3) -0.0031(18) -0.0034(19) -0.009(2)
C25 0.032(2) 0.027(2) 0.040(3) -0.0035(17) 0.0018(19) 0.0010(19)
C26 0.0133(16) 0.027(2) 0.029(2) -0.0014(14) 0.0045(15) -0.0008(17)
C27 0.0259(19) 0.042(3) 0.030(3) -0.0041(17) -0.0013(17) 0.0083(19)
C28 0.0165(17) 0.036(2) 0.035(3) -0.0063(15) 0.0013(17) 0.0019(19)
C29 0.0094(15) 0.030(2) 0.024(2) 0.0025(14) -0.0049(14) 0.0039(16)
C30 0.0142(14) 0.0250(19) 0.024(2) 0.0021(13) -0.0040(14) 0.0039(17)
C31 0.0149(16) 0.027(2) 0.030(3) 0.0012(14) -0.0062(15) 0.0078(17)
C32 0.0157(17) 0.0224(19) 0.021(2) 0.0002(13) -0.0065(14) 0.0029(15)
C33 0.0134(17) 0.028(2) 0.021(2) -0.0039(13) -0.0068(14) 0.0037(15)
C34 0.0143(16) 0.043(2) 0.032(3) 0.0032(15) 0.0020(15) 0.0026(18)
C35 0.0275(19) 0.029(2) 0.039(3) 0.0015(16) -0.0058(18) 0.002(2)
C36 0.0202(18) 0.043(3) 0.024(3) -0.0004(16) 0.0032(16) 0.0058(19)
C37 0.0211(18) 0.035(2) 0.027(3) 0.0027(15) -0.0018(16) -0.0013(19)
C38 0.0135(16) 0.036(2) 0.040(3) -0.0046(15) -0.0017(15) 0.0055(18)
N1 0.0118(12) 0.0154(15) 0.025(2) 0.0013(10) -0.0025(11) -0.0017(13)
N2 0.0138(14) 0.0177(15) 0.0179(19) 0.0001(10) -0.0008(11) -0.0026(13)
Co1 0.0090(3) 0.0182(3) 0.0215(3) -0.00015(18) -0.0017(3) 0.0021(3)
O1 0.0216(13) 0.0261(14) 0.054(2) -0.0065(10) -0.0032(12) 0.0005(14)

loop_
_atom_type_symbol
_atom_type_scat_dispersion_real
_atom_type_scat_dispersion_imag
_atom_type_scat_Cromer_Mann_a1
_atom_type_scat_Cromer_Mann_a2
_atom_type_scat_Cromer_Mann_a3
_atom_type_scat_Cromer_Mann_a4
_atom_type_scat_Cromer_Mann_b1
_atom_type_scat_Cromer_Mann_b2
_atom_type_scat_Cromer_Mann_b3
_atom_type_scat_Cromer_Mann_b4
_atom_type_scat_Cromer_Mann_c
_atom_type_scat_source
_atom_type_scat_dispersion_source
H 0.00000 0.00000 0.49300 0.32291 0.14019 0.04081 10.51090 26.12570 3.14236 57.79970 0.0030380000826 'International Tables Volume C Table 6.1.1.4 (pp. 500-502)' 'Henke, Gullikson and Davis, At. Data and Nucl. Data Tables, 1993, 54, 2'
C 0.01920 0.00962 2.31000 1.02000 1.58860 0.86500 20.84390 10.20750 0.56870 51.65120 0.215599998832 'International Tables Volume C Table 6.1.1.4 (pp. 500-502)' 'Henke, Gullikson and Davis, At. Data and Nucl. Data Tables, 1993, 54, 2'
Co -2.40904 3.56674 12.28410 7.34090 4.00340 2.34880 4.27910 0.27840 13.53590 71.16920 1.01180005074 'International Tables Volume C Table 6.1.1.4 (pp. 500-502)' 'Henke, Gullikson and Davis, At. Data and Nucl. Data Tables, 1993, 54, 2'
O 0.05239 0.03376 3.04850 2.28680 1.54630 0.86700 13.27710 5.70110 0.32390 32.90890 0.250800013542 'International Tables Volume C Table 6.1.1.4 (pp. 500-502)' 'Henke, Gullikson and Davis, At. Data and Nucl. Data Tables, 1993, 54, 2'
N 0.03256 0.01839 12.21260 3.13220 2.01250 1.16630 0.00570 9.89330 28.99750 0.58260 -11.5290002823 'International Tables Volume C Table 6.1.1.4 (pp. 500-502)' 'Henke, Gullikson and Davis, At. Data and Nucl. Data Tables, 1993, 54, 2'

loop_
_geom_angle_atom_site_label_1
_geom_angle_atom_site_label_2
_geom_angle_atom_site_label_3
_geom_angle
O1 C1 Co1 177.5(4)
N2 C2 N1 102.2(3)
Co1 C2 N1 127.0(3)
Co1 C2 N2 128.7(3)
N1 C3 C4 107.2(3)
N2 C4 C3 106.8(4)
C10 C5 C6 122.7(4)
N1 C5 C6 119.2(3)
N1 C5 C10 118.0(3)
C7 C6 C5 117.3(4)
C11 C6 C5 123.0(4)
C11 C6 C7 119.5(3)
C8 C7 C6 120.6(4)
C9 C8 C7 121.3(4)
C10 C9 C8 120.9(4)
C9 C10 C5 116.9(4)
C14 C10 C5 122.8(4)
C14 C10 C9 120.2(4)
C12 C11 C6 109.7(3)
C13 C11 C6 112.9(4)
C13 C11 C12 110.7(3)
C15 C14 C10 114.4(4)
C16 C14 C10 110.4(3)
C16 C14 C15 108.2(4)
C22 C17 C18 122.0(3)
N2 C17 C18 119.3(3)
N2 C17 C22 118.5(3)
C19 C18 C17 117.7(4)
C23 C18 C17 123.2(3)
C23 C18 C19 119.0(4)
C20 C19 C18 120.9(4)
C21 C20 C19 120.2(4)
C22 C21 C20 121.0(4)
C21 C22 C17 118.1(4)
C26 C22 C17 121.9(3)
C26 C22 C21 119.9(3)
C24 C23 C18 109.9(4)
C25 C23 C18 112.8(3)
C25 C23 C24 110.7(4)
C27 C26 C22 111.1(4)
C28 C26 C22 113.0(3)
C28 C26 C27 108.4(3)
C33 C29 C30 107.3(3)
C34 C29 C30 126.6(4)
C34 C29 C33 126.1(4)
Co1 C29 C30 68.67(19)
Co1 C29 C33 69.19(19)
Co1 C29 C34 128.8(3)
C31 C30 C29 108.3(3)
C35 C30 C29 126.7(4)
C35 C30 C31 124.7(4)
Co1 C30 C29 72.8(2)
Co1 C30 C31 68.8(2)
Co1 C30 C35 128.4(3)
C32 C31 C30 108.0(3)
C36 C31 C30 125.6(4)
C36 C31 C32 126.3(4)
Co1 C31 C30 70.4(2)
Co1 C31 C32 71.9(2)
Co1 C31 C36 126.0(3)
C33 C32 C31 107.0(3)
C37 C32 C31 125.4(4)
C37 C32 C33 127.5(3)
Co1 C32 C31 68.5(2)
Co1 C32 C33 70.4(2)
Co1 C32 C37 129.2(3)
C32 C33 C29 109.4(3)
C38 C33 C29 123.7(4)
C38 C33 C32 126.4(4)
Co1 C33 C29 71.5(2)
Co1 C33 C32 70.5(2)
Co1 C33 C38 130.6(3)
C3 N1 C2 111.8(3)
C5 N1 C2 124.8(3)
C5 N1 C3 123.3(3)
C4 N2 C2 111.9(3)
C17 N2 C2 126.0(3)
C17 N2 C4 121.9(3)
C2 Co1 C1 88.97(18)
C29 Co1 C1 134.46(16)
C29 Co1 C2 119.98(15)
C30 Co1 C1 101.56(16)
C30 Co1 C2 154.27(16)
C30 Co1 C29 38.50(15)
C31 Co1 C1 97.95(19)
C31 Co1 C2 161.17(16)
C31 Co1 C29 66.38(15)
C31 Co1 C30 40.77(16)
C32 Co1 C1 128.1(2)
C32 Co1 C2 123.89(14)
C32 Co1 C29 66.20(15)
C32 Co1 C30 66.93(15)
C32 Co1 C31 39.59(16)
C33 Co1 C1 163.9(2)
C33 Co1 C2 106.77(15)
C33 Co1 C29 39.32(15)
C33 Co1 C30 65.65(14)
C33 Co1 C31 65.99(15)
C33 Co1 C32 39.16(15)

loop_
_geom_bond_atom_site_label_1
_geom_bond_atom_site_label_2
_geom_bond_distance
C1 Co1 1.696(3)
C1 O1 1.171(4)
C2 N1 1.381(5)
C2 N2 1.382(5)
C2 Co1 1.907(4)
C3 C4 1.343(6)
C3 N1 1.382(5)
C4 N2 1.385(5)
C5 C6 1.395(5)
C5 C10 1.402(5)
C5 N1 1.445(5)
C6 C7 1.411(6)
C6 C11 1.514(6)
C7 C8 1.370(6)
C8 C9 1.366(7)
C9 C10 1.410(6)
C10 C14 1.522(6)
C11 C12 1.533(6)
C11 C13 1.536(6)
C14 C15 1.529(6)
C14 C16 1.534(7)
C17 C18 1.404(6)
C17 C22 1.399(5)
C17 N2 1.434(5)
C18 C19 1.397(6)
C18 C23 1.520(5)
C19 C20 1.400(6)
C20 C21 1.370(7)
C21 C22 1.405(6)
C22 C26 1.524(6)
C23 C24 1.537(7)
C23 C25 1.521(6)
C26 C27 1.538(6)
C26 C28 1.538(5)
C29 C30 1.402(6)
C29 C33 1.437(6)
C29 C34 1.515(5)
C29 Co1 2.151(3)
C30 C31 1.454(6)
C30 C35 1.493(6)
C30 Co1 2.097(4)
C31 C32 1.422(6)
C31 C36 1.493(6)
C31 Co1 2.076(4)
C32 C33 1.422(6)
C32 C37 1.501(6)
C32 Co1 2.122(4)
C33 C38 1.507(6)
C33 Co1 2.120(3)
